data_7704127
loop_
_publ_author_name
'Su, Jing'
'Yin, Lei'
'Ouyang, Zhongwen'
'Wang, Zhenxing'
'Zheng, Wenjun'

_publ_section_title
;
 1,2-Diaza-4-phospholide complexes of chromium(ii): dipotassium
 organochromates behaving as single-molecule magnets.
;
_journal_issue 21
_journal_name_full 'Dalton transactions (Cambridge, England : 2003)'
_journal_page_first 6945
_journal_page_last 6949
_journal_paper_doi 10.1039/d0dt00878h
_journal_volume 49
_journal_year 2020
_chemical_formula_moiety '0.5(C144 H144 Cr2 K4 N16 O8 P8)'
_chemical_formula_sum 'C72 H72 Cr K2 N8 O4 P4'
_chemical_formula_weight 1367.46
_space_group_crystal_system monoclinic
_space_group_IT_number 15
_space_group_name_Hall '-C 2yc'
_space_group_name_H-M_alt 'C 1 2/c 1'
_atom_sites_solution_hydrogens geom
_atom_sites_solution_primary iterative
_atom_sites_solution_secondary difmap
_audit_creation_date 2018-05-27
_audit_creation_method
;
  Olex2 1.2
  (compiled Apr 23 2013 17:54:37, GUI svn.r4466)
;
_audit_update_record
;
2018-06-11 deposited with the CCDC.	2020-04-17 downloaded from the CCDC.
;
_cell_angle_alpha 90.00
_cell_angle_beta 101.428(6)
_cell_angle_gamma 90.00
_cell_formula_units_Z 4
_cell_length_a 24.1285(18)
_cell_length_b 16.1863(11)
_cell_length_c 18.8547(10)
_cell_measurement_reflns_used 3913
_cell_measurement_temperature 298(2)
_cell_measurement_theta_max 27.1560
_cell_measurement_theta_min 3.2720
_cell_volume 7217.7(8)
_computing_cell_refinement
;
CrysAlisPro, Agilent Technologies,
Version 1.171.37.33 (release 27-03-2014 CrysAlis171 .NET)
(compiled Mar 27 2014,17:12:48)
;
_computing_data_collection
;
CrysAlisPro, Agilent Technologies,
Version 1.171.37.33 (release 27-03-2014 CrysAlis171 .NET)
(compiled Mar 27 2014,17:12:48)
;
_computing_data_reduction
;
CrysAlisPro, Agilent Technologies,
Version 1.171.37.33 (release 27-03-2014 CrysAlis171 .NET)
(compiled Mar 27 2014,17:12:48)
;
_computing_molecular_graphics
;
O. V. Dolomanov, L. J. Bourhis, R. J. Gildea, J. A. K. Howard and H. Puschmann,
OLEX2: a complete structure solution, refinement and analysis program.
J. Appl. Cryst. (2009). 42, 339-341.
;
_computing_publication_material
;
O. V. Dolomanov, L. J. Bourhis, R. J. Gildea, J. A. K. Howard and H. Puschmann,
OLEX2: a complete structure solution, refinement and analysis program.
J. Appl. Cryst. (2009). 42, 339-341.
;
_computing_structure_refinement
;
XL, G.M. Sheldrick, Acta Cryst.
(2008). A64, 112-122
;
_computing_structure_solution
;
olex2.solve (L.J. Bourhis, O.V. Dolomanov, R.J. Gildea, J.A.K. Howard,
H. Puschmann, in preparation, 2011)
;
_diffrn_ambient_temperature 298(2)
_diffrn_detector 'CCD plate'
_diffrn_detector_area_resol_mean 16.0251
_diffrn_detector_type Eos
_diffrn_measured_fraction_theta_full 0.9976
_diffrn_measured_fraction_theta_max 0.8656
_diffrn_measurement_details
;
#__ type_ start__ end____ width___ exp.time_
  1 omega   35.00   88.00   1.0000   57.8050
omega____ theta____ kappa____ phi______ frames
    -       15.5265  178.0000   30.0000 53

#__ type_ start__ end____ width___ exp.time_
  2 omega  -25.00   22.00   1.0000   57.8050
omega____ theta____ kappa____ phi______ frames
    -      -17.0890  -99.0000 -150.0000 47

#__ type_ start__ end____ width___ exp.time_
  3 omega  -84.00    0.00   1.0000   57.8050
omega____ theta____ kappa____ phi______ frames
    -      -17.0890  -57.0000   30.0000 84

#__ type_ start__ end____ width___ exp.time_
  4 omega  -88.00   12.00   1.0000   57.8050
omega____ theta____ kappa____ phi______ frames
    -      -17.0890  -19.0000   90.0000 100

#__ type_ start__ end____ width___ exp.time_
  5 omega  -52.00  -27.00   1.0000   57.8050
omega____ theta____ kappa____ phi______ frames
    -       15.5265  -77.0000  150.0000 25
;
_diffrn_measurement_device 'four-circle diffractometer'
_diffrn_measurement_device_type 'Xcalibur, Eos'
_diffrn_measurement_method '\w scans'
_diffrn_orient_matrix_UB_11 -0.0215296000
_diffrn_orient_matrix_UB_12 -0.0142338000
_diffrn_orient_matrix_UB_13 -0.0286476000
_diffrn_orient_matrix_UB_21 -0.0202012000
_diffrn_orient_matrix_UB_22 0.0043609000
_diffrn_orient_matrix_UB_23 0.0224177000
_diffrn_orient_matrix_UB_31 -0.0052879000
_diffrn_orient_matrix_UB_32 0.0412193000
_diffrn_orient_matrix_UB_33 -0.0122402000
_diffrn_radiation_monochromator graphite
_diffrn_radiation_probe x-ray
_diffrn_radiation_type 'Mo K\a'
_diffrn_radiation_wavelength 0.71073
_diffrn_reflns_av_R_equivalents 0.0788
_diffrn_reflns_av_unetI/netI 0.1074
_diffrn_reflns_limit_h_max 29
_diffrn_reflns_limit_h_min -25
_diffrn_reflns_limit_k_max 14
_diffrn_reflns_limit_k_min -19
_diffrn_reflns_limit_l_max 22
_diffrn_reflns_limit_l_min -22
_diffrn_reflns_number 20006
_diffrn_reflns_theta_full 25.35
_diffrn_reflns_theta_max 25.35
_diffrn_reflns_theta_min 3.05
_diffrn_source 'Enhance (Mo) X-ray Source'
_diffrn_standards_decay_% none
_diffrn_standards_interval_count 1.0000
_diffrn_standards_interval_time 57.8050
_diffrn_standards_number 23877
_exptl_absorpt_coefficient_mu 0.415
_exptl_absorpt_correction_T_max 1.00000
_exptl_absorpt_correction_T_min 0.25119
_exptl_absorpt_correction_type multi-scan
_exptl_absorpt_process_details
;
CrysAlisPro, Agilent Technologies,
Version 1.171.37.33 (release 27-03-2014 CrysAlis171 .NET)
(compiled Mar 27 2014,17:12:48)
Empirical absorption correction using spherical harmonics,
 implemented in SCALE3 ABSPACK scaling algorithm.
;
_exptl_crystal_colour colourless
_exptl_crystal_density_diffrn 1.258
_exptl_crystal_density_method 'not measured'
_exptl_crystal_F_000 2856
_exptl_crystal_size_max 0.09
_exptl_crystal_size_mid 0.08
_exptl_crystal_size_min 0.05
_refine_diff_density_max 0.760
_refine_diff_density_min -0.435
_refine_diff_density_rms 0.066
_refine_ls_extinction_method none
_refine_ls_goodness_of_fit_ref 0.982
_refine_ls_hydrogen_treatment constr
_refine_ls_matrix_type full
_refine_ls_number_parameters 411
_refine_ls_number_reflns 6602
_refine_ls_number_restraints 37
_refine_ls_restrained_S_all 0.997
_refine_ls_R_factor_all 0.1513
_refine_ls_R_factor_gt 0.0776
_refine_ls_shift/su_max 0.001
_refine_ls_shift/su_mean 0.000
_refine_ls_structure_factor_coef Fsqd
_refine_ls_weighting_details 'calc w=1/[\s^2^(Fo^2^)+(0.1176P)^2^+0.0000P] where P=(Fo^2^+2Fc^2^)/3'
_refine_ls_weighting_scheme calc
_refine_ls_wR_factor_gt 0.1955
_refine_ls_wR_factor_ref 0.2488
_reflns_number_gt 3102
_reflns_number_total 6602
_reflns_threshold_expression >2sigma(I)
_cod_data_source_file d0dt00878h2.cif
_cod_data_source_block exp_294
_cod_depositor_comments 'Adding full bibliography for 7704126--7704127.cif.'
_cod_database_code 7704127
_reflns_odcompleteness_completeness 99.76
_reflns_odcompleteness_iscentric 1
_reflns_odcompleteness_theta 26.32
_olex2_refinement_description
;
1. Fixed Uiso
 At 1.2 times of:
  All C(H) groups, All C(H,H) groups
2. Restrained distances
 C34-C35
 1.5 with sigma of 0.01
3. Uiso/Uaniso restraints and constraints
C33 \\sim C34 \\sim C35 \\sim C36: within 1.7A with sigma of 0.005 and sigma for terminal atoms of 0.005
C29 \\sim C30 \\sim C31 \\sim C32: within 1.7A with sigma of 0.005 and sigma for terminal atoms of 0.005
4.a Secondary CH2 refined with riding coordinates:
 C29(H29A,H29B), C30(H30A,H30B), C31(H31A,H31B), C32(H32A,H32B), C33(H33A,
 H33B), C34(H34A,H34B), C35(H35A,H35B), C36(H36A,H36B)
4.b Aromatic/amide H refined with riding coordinates:
 C1(H1), C2(H2), C3(H3), C4(H4), C5(H5), C10(H10), C11(H11), C12(H12),
 C13(H13), C14(H14), C15(H15), C16(H16), C17(H17), C18(H18), C19(H19), C24(H24),
  C25(H25), C26(H26), C27(H27), C28(H28)
;

loop_
_space_group_symop_id
_space_group_symop_operation_xyz
1 'x, y, z'
2 '-x, y, -z+1/2'
3 'x+1/2, y+1/2, z'
4 '-x+1/2, y+1/2, -z+1/2'
5 '-x, -y, -z'
6 'x, -y, z-1/2'
7 '-x+1/2, -y+1/2, -z'
8 'x+1/2, -y+1/2, z-1/2'

loop_
_atom_site_label
_atom_site_type_symbol
_atom_site_fract_x
_atom_site_fract_y
_atom_site_fract_z
_atom_site_U_iso_or_equiv
_atom_site_adp_type
_atom_site_occupancy
_atom_site_symmetry_multiplicity
_atom_site_calc_flag
_atom_site_refinement_flags
_atom_site_disorder_assembly
_atom_site_disorder_group
C1 C 0.9058(3) 0.4392(4) 0.6993(4) 0.096(2) Uani 1 1 d . . .
H1 H 0.9306 0.4837 0.7045 0.115 Uiso 1 1 calc R . .
C2 C 0.8536(4) 0.4485(5) 0.7185(4) 0.115(2) Uani 1 1 d . . .
H2 H 0.8441 0.4983 0.7378 0.138 Uiso 1 1 calc R . .
C3 C 0.8163(3) 0.3848(6) 0.7091(4) 0.113(3) Uani 1 1 d . . .
H3 H 0.7810 0.3909 0.7213 0.136 Uiso 1 1 calc R . .
C4 C 0.8308(3) 0.3120(5) 0.6818(4) 0.103(2) Uani 1 1 d . . .
H4 H 0.8051 0.2685 0.6753 0.123 Uiso 1 1 calc R . .
C5 C 0.8832(3) 0.3015(4) 0.6636(3) 0.0825(18) Uani 1 1 d . . .
H5 H 0.8923 0.2512 0.6450 0.099 Uiso 1 1 calc R . .
C6 C 0.9220(2) 0.3648(3) 0.6725(3) 0.0656(14) Uani 1 1 d . . .
C7 C 0.9774(2) 0.3539(3) 0.6536(3) 0.0623(13) Uani 1 1 d . . .
C8 C 1.0667(2) 0.3495(3) 0.6162(3) 0.0625(13) Uani 1 1 d . . .
C9 C 1.1199(3) 0.3579(4) 0.5916(3) 0.0757(16) Uani 1 1 d . . .
C10 C 1.1310(3) 0.4222(4) 0.5474(4) 0.108(2) Uani 1 1 d . . .
H10 H 1.1031 0.4618 0.5324 0.130 Uiso 1 1 calc R . .
C11 C 1.1808(5) 0.4290(6) 0.5256(6) 0.144(4) Uani 1 1 d . . .
H11 H 1.1862 0.4726 0.4957 0.172 Uiso 1 1 calc R . .
C12 C 1.2226(4) 0.3745(7) 0.5461(5) 0.138(4) Uani 1 1 d . . .
H12 H 1.2571 0.3823 0.5321 0.166 Uiso 1 1 calc R . .
C13 C 1.2151(3) 0.3075(6) 0.5874(5) 0.130(3) Uani 1 1 d . . .
H13 H 1.2429 0.2673 0.5992 0.156 Uiso 1 1 calc R . .
C14 C 1.1634(3) 0.3017(5) 0.6112(4) 0.106(2) Uani 1 1 d . . .
H14 H 1.1584 0.2582 0.6414 0.127 Uiso 1 1 calc R . .
C15 C 1.1194(2) 0.0923(3) 0.7268(3) 0.0657(14) Uani 1 1 d . . .
H15 H 1.1075 0.1445 0.7097 0.079 Uiso 1 1 calc R . .
C16 C 1.1731(3) 0.0825(4) 0.7670(3) 0.0838(17) Uani 1 1 d . . .
H16 H 1.1969 0.1281 0.7763 0.101 Uiso 1 1 calc R . .
C17 C 1.1922(3) 0.0062(5) 0.7935(3) 0.094(2) Uani 1 1 d . . .
H17 H 1.2287 -0.0004 0.8201 0.112 Uiso 1 1 calc R . .
C18 C 1.1558(3) -0.0600(4) 0.7796(4) 0.095(2) Uani 1 1 d . . .
H18 H 1.1677 -0.1118 0.7979 0.115 Uiso 1 1 calc R . .
C19 C 1.1018(3) -0.0506(4) 0.7387(3) 0.0819(17) Uani 1 1 d . . .
H19 H 1.0779 -0.0961 0.7294 0.098 Uiso 1 1 calc R . .
C20 C 1.0830(2) 0.0268(3) 0.7115(2) 0.0554(12) Uani 1 1 d . . .
C21 C 1.0258(2) 0.0358(3) 0.6661(2) 0.0518(12) Uani 1 1 d . . .
C22 C 0.9362(2) 0.0373(3) 0.5845(2) 0.0555(12) Uani 1 1 d . . .
C23 C 0.8825(2) 0.0313(3) 0.5312(3) 0.0616(13) Uani 1 1 d . . .
C24 C 0.8389(3) 0.0843(4) 0.5320(3) 0.0845(18) Uani 1 1 d . . .
H24 H 0.8426 0.1253 0.5672 0.101 Uiso 1 1 calc R . .
C25 C 0.7888(3) 0.0783(5) 0.4810(4) 0.107(2) Uani 1 1 d . . .
H25 H 0.7593 0.1150 0.4820 0.129 Uiso 1 1 calc R . .
C26 C 0.7831(3) 0.0176(6) 0.4289(4) 0.113(3) Uani 1 1 d . . .
H26 H 0.7497 0.0131 0.3947 0.135 Uiso 1 1 calc R . .
C27 C 0.8256(3) -0.0349(6) 0.4275(3) 0.117(3) Uani 1 1 d . . .
H27 H 0.8215 -0.0757 0.3921 0.140 Uiso 1 1 calc R . .
C28 C 0.8766(3) -0.0295(5) 0.4788(3) 0.098(2) Uani 1 1 d . . .
H28 H 0.9059 -0.0663 0.4773 0.117 Uiso 1 1 calc R . .
C29 C 0.8734(5) 0.3371(7) 0.4508(6) 0.210(4) Uani 1 1 d U . .
H29A H 0.8998 0.3829 0.4575 0.252 Uiso 1 1 calc R . .
H29B H 0.8559 0.3339 0.4928 0.252 Uiso 1 1 calc R . .
C30 C 0.8318(5) 0.3496(7) 0.3881(6) 0.215(3) Uani 1 1 d U . .
H30A H 0.8407 0.3980 0.3622 0.257 Uiso 1 1 calc R . .
H30B H 0.7951 0.3578 0.4008 0.257 Uiso 1 1 calc R . .
C31 C 0.8308(5) 0.2787(7) 0.3446(6) 0.201(3) Uani 1 1 d U . .
H31A H 0.8383 0.2936 0.2976 0.242 Uiso 1 1 calc R . .
H31B H 0.7941 0.2522 0.3377 0.242 Uiso 1 1 calc R . .
C32 C 0.8735(5) 0.2246(7) 0.3812(6) 0.188(3) Uani 1 1 d U . .
H32A H 0.8567 0.1737 0.3940 0.225 Uiso 1 1 calc R . .
H32B H 0.9000 0.2113 0.3503 0.225 Uiso 1 1 calc R . .
C33 C 1.0318(5) 0.3165(8) 0.3842(7) 0.201(3) Uani 1 1 d U . .
H33A H 1.0294 0.3667 0.4115 0.241 Uiso 1 1 calc R . .
H33B H 0.9940 0.3021 0.3589 0.241 Uiso 1 1 calc R . .
C34 C 1.0678(5) 0.3296(8) 0.3330(6) 0.202(3) Uani 1 1 d DU . .
H34A H 1.0484 0.3133 0.2850 0.243 Uiso 1 1 calc R . .
H34B H 1.0776 0.3877 0.3317 0.243 Uiso 1 1 calc R . .
C35 C 1.1181(5) 0.2811(7) 0.3548(6) 0.188(3) Uani 1 1 d DU . .
H35A H 1.1507 0.3159 0.3721 0.225 Uiso 1 1 calc R . .
H35B H 1.1255 0.2474 0.3151 0.225 Uiso 1 1 calc R . .
C36 C 1.1048(4) 0.2304(6) 0.4124(6) 0.172(3) Uani 1 1 d U . .
H36A H 1.1024 0.1729 0.3976 0.207 Uiso 1 1 calc R . .
H36B H 1.1346 0.2354 0.4551 0.207 Uiso 1 1 calc R . .
Cr1 Cr 1.0000 0.19508(6) 0.7500 0.0468(3) Uani 1 2 d S . .
K1 K 0.99405(6) 0.19961(7) 0.52516(6) 0.0761(4) Uani 1 1 d . . .
N1 N 1.00744(17) 0.2855(2) 0.6744(2) 0.0552(10) Uani 1 1 d . . .
N2 N 1.05772(17) 0.2818(2) 0.6529(2) 0.0585(10) Uani 1 1 d . . .
N3 N 0.99565(15) 0.1044(2) 0.67179(19) 0.0513(9) Uani 1 1 d . . .
N4 N 0.94456(16) 0.1056(2) 0.6256(2) 0.0536(10) Uani 1 1 d . . .
O1 O 1.0534(2) 0.2552(3) 0.4291(3) 0.1202(16) Uani 1 1 d . . .
O2 O 0.9013(2) 0.2652(3) 0.4434(3) 0.1214(16) Uani 1 1 d . . .
P1 P 1.01141(7) 0.42271(9) 0.60454(9) 0.0820(5) Uani 1 1 d . . .
P2 P 0.99230(6) -0.03329(9) 0.60078(8) 0.0691(5) Uani 1 1 d . . .

loop_
_atom_site_aniso_label
_atom_site_aniso_U_11
_atom_site_aniso_U_22
_atom_site_aniso_U_33
_atom_site_aniso_U_23
_atom_site_aniso_U_13
_atom_site_aniso_U_12
C1 0.092(5) 0.061(4) 0.132(6) 0.012(4) 0.015(4) 0.018(4)
C2 0.096(6) 0.111(6) 0.138(7) 0.007(5) 0.024(5) 0.039(5)
C3 0.076(5) 0.136(7) 0.135(6) 0.050(6) 0.042(5) 0.046(5)
C4 0.064(5) 0.098(6) 0.141(6) 0.033(4) 0.010(4) 0.015(4)
C5 0.057(4) 0.072(4) 0.115(5) 0.015(3) 0.010(3) 0.015(3)
C6 0.064(4) 0.051(3) 0.080(4) 0.014(3) 0.008(3) 0.011(3)
C7 0.079(4) 0.043(3) 0.065(3) 0.001(2) 0.015(3) -0.003(3)
C8 0.063(3) 0.056(3) 0.070(3) -0.005(3) 0.018(3) -0.019(3)
C9 0.073(4) 0.079(4) 0.078(4) -0.013(3) 0.021(3) -0.019(3)
C10 0.126(6) 0.076(5) 0.139(6) 0.007(4) 0.066(5) -0.027(4)
C11 0.147(9) 0.130(8) 0.180(9) -0.010(6) 0.094(8) -0.057(7)
C12 0.096(7) 0.189(11) 0.143(8) -0.039(8) 0.055(6) -0.080(7)
C13 0.083(6) 0.179(9) 0.138(7) 0.002(6) 0.043(5) -0.027(5)
C14 0.081(5) 0.130(7) 0.111(6) 0.010(4) 0.029(4) -0.012(4)
C15 0.060(4) 0.065(3) 0.069(3) -0.009(3) 0.005(3) 0.006(3)
C16 0.069(4) 0.080(4) 0.099(5) -0.023(4) 0.007(3) -0.003(3)
C17 0.069(4) 0.103(5) 0.098(5) -0.024(4) -0.008(3) 0.017(4)
C18 0.098(5) 0.076(4) 0.105(5) 0.010(4) 0.004(4) 0.030(4)
C19 0.074(4) 0.061(4) 0.107(5) -0.004(3) 0.009(3) 0.005(3)
C20 0.059(3) 0.050(3) 0.057(3) -0.010(2) 0.010(2) 0.003(3)
C21 0.058(3) 0.042(3) 0.057(3) -0.002(2) 0.019(2) 0.001(2)
C22 0.055(3) 0.060(3) 0.053(3) 0.002(2) 0.014(2) -0.014(2)
C23 0.059(3) 0.069(4) 0.055(3) 0.003(3) 0.007(2) -0.018(3)
C24 0.069(4) 0.078(4) 0.099(5) 0.005(3) 0.000(3) -0.009(3)
C25 0.073(5) 0.116(6) 0.124(6) 0.031(5) -0.001(4) -0.009(4)
C26 0.069(5) 0.174(8) 0.083(5) 0.024(5) -0.012(4) -0.052(5)
C27 0.082(5) 0.193(9) 0.073(4) -0.043(5) 0.010(4) -0.047(5)
C28 0.067(4) 0.146(6) 0.078(4) -0.032(4) 0.008(3) -0.012(4)
C29 0.225(8) 0.195(7) 0.170(7) -0.053(6) -0.060(5) 0.084(6)
C30 0.220(7) 0.204(7) 0.183(6) -0.046(5) -0.050(5) 0.076(6)
C31 0.204(7) 0.196(7) 0.171(6) -0.050(5) -0.042(5) 0.049(5)
C32 0.197(8) 0.175(7) 0.164(7) -0.052(6) -0.031(6) 0.030(6)
C33 0.196(8) 0.222(7) 0.207(7) 0.090(6) 0.095(6) 0.030(6)
C34 0.207(7) 0.217(7) 0.205(7) 0.090(5) 0.094(5) 0.029(5)
C35 0.202(7) 0.197(6) 0.192(6) 0.068(5) 0.107(5) 0.036(5)
C36 0.194(7) 0.177(7) 0.175(7) 0.061(5) 0.109(6) 0.038(5)
Cr1 0.0498(7) 0.0377(6) 0.0521(7) 0.000 0.0085(5) 0.000
K1 0.0949(10) 0.0705(9) 0.0661(8) 0.0018(6) 0.0235(7) -0.0085(7)
N1 0.060(3) 0.040(2) 0.064(3) -0.0012(19) 0.010(2) 0.0006(19)
N2 0.058(3) 0.051(2) 0.068(3) -0.002(2) 0.016(2) -0.003(2)
N3 0.052(3) 0.046(2) 0.054(2) 0.0025(18) 0.0054(18) -0.0042(19)
N4 0.052(3) 0.047(2) 0.061(2) 0.0036(19) 0.0095(19) 0.0044(19)
O1 0.152(5) 0.098(4) 0.127(4) 0.002(3) 0.066(3) -0.022(3)
O2 0.130(4) 0.105(4) 0.118(4) -0.014(3) -0.001(3) 0.028(3)
P1 0.0964(13) 0.0554(9) 0.0961(12) 0.0238(8) 0.0239(9) -0.0027(8)
P2 0.0685(10) 0.0604(9) 0.0770(10) -0.0223(7) 0.0107(7) -0.0032(7)

loop_
_atom_type_symbol
_atom_type_description
_atom_type_scat_dispersion_real
_atom_type_scat_dispersion_imag
_atom_type_scat_source
C C 0.0033 0.0016 'International Tables Vol C Tables 4.2.6.8 and 6.1.1.4'
H H 0.0000 0.0000 'International Tables Vol C Tables 4.2.6.8 and 6.1.1.4'
N N 0.0061 0.0033 'International Tables Vol C Tables 4.2.6.8 and 6.1.1.4'
O O 0.0106 0.0060 'International Tables Vol C Tables 4.2.6.8 and 6.1.1.4'
P P 0.1023 0.0942 'International Tables Vol C Tables 4.2.6.8 and 6.1.1.4'
Cr Cr 0.3209 0.6236 'International Tables Vol C Tables 4.2.6.8 and 6.1.1.4'
K K 0.2009 0.2494 'International Tables Vol C Tables 4.2.6.8 and 6.1.1.4'

loop_
_geom_angle_atom_site_label_1
_geom_angle_atom_site_label_2
_geom_angle_atom_site_label_3
_geom_angle
_geom_angle_site_symmetry_1
_geom_angle_site_symmetry_3
_geom_angle_publ_flag
C2 C1 H1 119.2 . . ?
C2 C1 C6 121.6(7) . . ?
C6 C1 H1 119.2 . . ?
C1 C2 H2 120.1 . . ?
C3 C2 C1 119.7(8) . . ?
C3 C2 H2 120.1 . . ?
C2 C3 H3 120.2 . . ?
C2 C3 C4 119.7(7) . . ?
C4 C3 H3 120.2 . . ?
C3 C4 H4 119.5 . . ?
C3 C4 C5 121.1(7) . . ?
C5 C4 H4 119.5 . . ?
C4 C5 H5 119.6 . . ?
C6 C5 C4 120.8(6) . . ?
C6 C5 H5 119.6 . . ?
C1 C6 C7 121.9(5) . . ?
C5 C6 C1 117.1(6) . . ?
C5 C6 C7 121.0(5) . . ?
C6 C7 P1 126.9(4) . . ?
N1 C7 C6 119.8(4) . . ?
N1 C7 P1 113.4(4) . . ?
C9 C8 K1 108.5(3) . . ?
C9 C8 P1 126.3(4) . . ?
N2 C8 C9 119.0(5) . . ?
N2 C8 K1 62.5(2) . . ?
N2 C8 P1 114.7(4) . . ?
P1 C8 K1 96.8(2) . . ?
C10 C9 C8 123.0(6) . . ?
C14 C9 C8 121.8(6) . . ?
C14 C9 C10 115.2(6) . . ?
C9 C10 H10 119.0 . . ?
C11 C10 C9 122.0(8) . . ?
C11 C10 H10 119.0 . . ?
C10 C11 H11 119.2 . . ?
C12 C11 C10 121.7(9) . . ?
C12 C11 H11 119.2 . . ?
C11 C12 H12 119.7 . . ?
C11 C12 C13 120.7(9) . . ?
C13 C12 H12 119.7 . . ?
C12 C13 H13 121.3 . . ?
C12 C13 C14 117.3(8) . . ?
C14 C13 H13 121.3 . . ?
C9 C14 C13 123.0(7) . . ?
C9 C14 H14 118.5 . . ?
C13 C14 H14 118.5 . . ?
C16 C15 H15 119.3 . . ?
C20 C15 H15 119.3 . . ?
C20 C15 C16 121.5(5) . . ?
C15 C16 H16 119.5 . . ?
C15 C16 C17 120.9(6) . . ?
C17 C16 H16 119.5 . . ?
C16 C17 H17 120.8 . . ?
C16 C17 C18 118.3(6) . . ?
C18 C17 H17 120.8 . . ?
C17 C18 H18 119.5 . . ?
C17 C18 C19 120.9(6) . . ?
C19 C18 H18 119.5 . . ?
C18 C19 H19 119.9 . . ?
C18 C19 C20 120.3(6) . . ?
C20 C19 H19 119.9 . . ?
C15 C20 C19 118.0(5) . . ?
C15 C20 C21 122.1(4) . . ?
C19 C20 C21 119.9(5) . . ?
C20 C21 P2 126.5(3) . . ?
N3 C21 C20 119.6(4) . . ?
N3 C21 P2 113.8(3) . . ?
C23 C22 K1 101.3(3) . . ?
C23 C22 P2 128.3(4) . . ?
N4 C22 C23 117.3(4) . . ?
N4 C22 K1 60.7(2) . . ?
N4 C22 P2 114.4(3) . . ?
P2 C22 K1 102.47(19) . . ?
C24 C23 C22 121.9(5) . . ?
C24 C23 C28 119.0(5) . . ?
C28 C23 C22 119.1(5) . . ?
C23 C24 H24 119.4 . . ?
C23 C24 C25 121.1(6) . . ?
C25 C24 H24 119.4 . . ?
C24 C25 H25 120.2 . . ?
C26 C25 C24 119.5(7) . . ?
C26 C25 H25 120.2 . . ?
C25 C26 H26 120.0 . . ?
C27 C26 C25 120.0(6) . . ?
C27 C26 H26 120.0 . . ?
C26 C27 H27 119.4 . . ?
C26 C27 C28 121.1(7) . . ?
C28 C27 H27 119.4 . . ?
C23 C28 C27 119.2(6) . . ?
C23 C28 H28 120.4 . . ?
C27 C28 H28 120.4 . . ?
H29A C29 H29B 108.3 . . ?
C30 C29 H29A 109.9 . . ?
C30 C29 H29B 109.9 . . ?
O2 C29 H29A 109.9 . . ?
O2 C29 H29B 109.9 . . ?
O2 C29 C30 108.7(9) . . ?
C29 C30 H30A 110.2 . . ?
C29 C30 H30B 110.2 . . ?
C29 C30 C31 107.4(10) . . ?
H30A C30 H30B 108.5 . . ?
C31 C30 H30A 110.2 . . ?
C31 C30 H30B 110.2 . . ?
C30 C31 H31A 110.3 . . ?
C30 C31 H31B 110.3 . . ?
C30 C31 C32 107.0(9) . . ?
H31A C31 H31B 108.6 . . ?
C32 C31 H31A 110.3 . . ?
C32 C31 H31B 110.3 . . ?
C31 C32 H32A 110.2 . . ?
C31 C32 H32B 110.2 . . ?
H32A C32 H32B 108.5 . . ?
O2 C32 C31 107.4(8) . . ?
O2 C32 H32A 110.2 . . ?
O2 C32 H32B 110.2 . . ?
H33A C33 H33B 108.3 . . ?
C34 C33 H33A 109.9 . . ?
C34 C33 H33B 109.9 . . ?
O1 C33 H33A 109.9 . . ?
O1 C33 H33B 109.9 . . ?
O1 C33 C34 108.8(9) . . ?
C33 C34 H34A 110.0 . . ?
C33 C34 H34B 110.0 . . ?
H34A C34 H34B 108.4 . . ?
C35 C34 C33 108.5(9) . . ?
C35 C34 H34A 110.0 . . ?
C35 C34 H34B 110.0 . . ?
C34 C35 H35A 111.2 . . ?
C34 C35 H35B 111.2 . . ?
C34 C35 C36 103.0(9) . . ?
H35A C35 H35B 109.1 . . ?
C36 C35 H35A 111.2 . . ?
C36 C35 H35B 111.2 . . ?
C35 C36 H36A 109.6 . . ?
C35 C36 H36B 109.6 . . ?
H36A C36 H36B 108.1 . . ?
O1 C36 C35 110.1(8) . . ?
O1 C36 H36A 109.6 . . ?
O1 C36 H36B 109.6 . . ?
N1 Cr1 N1 90.3(2) . 2_756 ?
N3 Cr1 N1 90.57(15) . . ?
N3 Cr1 N1 172.28(15) 2_756 . ?
N3 Cr1 N1 172.28(15) . 2_756 ?
N3 Cr1 N1 90.57(15) 2_756 2_756 ?
N3 Cr1 N3 89.6(2) . 2_756 ?
C8 K1 C22 129.51(13) . . ?
C8 K1 P2 141.29(10) . 5_756 ?
C22 K1 P2 74.32(9) . 5_756 ?
N1 K1 C8 40.76(11) . . ?
N1 K1 C22 91.40(11) . . ?
N1 K1 N3 56.14(10) . . ?
N1 K1 P2 156.34(8) . 5_756 ?
N2 K1 C8 24.05(11) . . ?
N2 K1 C22 105.98(12) . . ?
N2 K1 N1 25.82(10) . . ?
N2 K1 N3 65.55(10) . . ?
N2 K1 P2 140.85(9) . 5_756 ?
N3 K1 C8 89.47(11) . . ?
N3 K1 C22 40.68(10) . . ?
N3 K1 P2 102.86(8) . 5_756 ?
N4 K1 C8 107.28(12) . . ?
N4 K1 C22 24.11(11) . . ?
N4 K1 N1 67.67(11) . . ?
N4 K1 N2 85.22(12) . . ?
N4 K1 N3 25.52(9) . . ?
N4 K1 P2 98.13(9) . 5_756 ?
O1 K1 C8 78.63(14) . . ?
O1 K1 C22 145.30(15) . . ?
O1 K1 N1 119.37(13) . . ?
O1 K1 N2 98.10(14) . . ?
O1 K1 N3 147.22(16) . . ?
O1 K1 N4 166.80(15) . . ?
O1 K1 P2 71.23(11) . 5_756 ?
O2 K1 C8 107.96(15) . . ?
O2 K1 C22 98.65(15) . . ?
O2 K1 N1 105.71(14) . . ?
O2 K1 N2 122.71(14) . . ?
O2 K1 N3 124.20(15) . . ?
O2 K1 N4 100.42(15) . . ?
O2 K1 O1 88.57(19) . . ?
O2 K1 P2 95.20(12) . 5_756 ?
C7 N1 Cr1 132.0(4) . . ?
C7 N1 K1 98.7(3) . . ?
C7 N1 N2 114.4(4) . . ?
Cr1 N1 K1 107.46(14) . . ?
N2 N1 Cr1 112.3(3) . . ?
N2 N1 K1 69.3(2) . . ?
C8 N2 K1 93.4(3) . . ?
C8 N2 N1 111.5(4) . . ?
N1 N2 K1 84.9(2) . . ?
C21 N3 Cr1 133.7(3) . . ?
C21 N3 K1 104.3(3) . . ?
C21 N3 N4 113.4(4) . . ?
Cr1 N3 K1 105.52(13) . . ?
N4 N3 Cr1 110.9(3) . . ?
N4 N3 K1 65.2(2) . . ?
C22 N4 K1 95.2(3) . . ?
C22 N4 N3 111.8(4) . . ?
N3 N4 K1 89.3(2) . . ?
C33 O1 C36 108.7(7) . . ?
C33 O1 K1 118.9(6) . . ?
C36 O1 K1 132.3(5) . . ?
C29 O2 C32 108.8(7) . . ?
C29 O2 K1 130.7(5) . . ?
C32 O2 K1 120.4(5) . . ?
C7 P1 C8 86.0(2) . . ?
C21 P2 C22 86.5(2) . . ?
C21 P2 K1 147.80(17) . 5_756 ?
C22 P2 K1 122.24(17) . 5_756 ?

loop_
_geom_bond_atom_site_label_1
_geom_bond_atom_site_label_2
_geom_bond_distance
_geom_bond_site_symmetry_2
_geom_bond_publ_flag
C1 H1 0.9300 . ?
C1 C2 1.386(9) . ?
C1 C6 1.392(8) . ?
C2 H2 0.9300 . ?
C2 C3 1.356(10) . ?
C3 H3 0.9300 . ?
C3 C4 1.360(10) . ?
C4 H4 0.9300 . ?
C4 C5 1.385(9) . ?
C5 H5 0.9300 . ?
C5 C6 1.374(7) . ?
C6 C7 1.460(7) . ?
C7 N1 1.340(6) . ?
C7 P1 1.752(5) . ?
C8 C9 1.455(7) . ?
C8 K1 3.273(5) . ?
C8 N2 1.337(6) . ?
C8 P1 1.765(5) . ?
C9 C10 1.393(8) . ?
C9 C14 1.381(9) . ?
C10 H10 0.9300 . ?
C10 C11 1.349(10) . ?
C11 H11 0.9300 . ?
C11 C12 1.337(12) . ?
C12 H12 0.9300 . ?
C12 C13 1.367(11) . ?
C13 H13 0.9300 . ?
C13 C14 1.408(10) . ?
C14 H14 0.9300 . ?
C15 H15 0.9300 . ?
C15 C16 1.375(7) . ?
C15 C20 1.370(7) . ?
C16 H16 0.9300 . ?
C16 C17 1.376(8) . ?
C17 H17 0.9300 . ?
C17 C18 1.377(8) . ?
C18 H18 0.9300 . ?
C18 C19 1.385(8) . ?
C19 H19 0.9300 . ?
C19 C20 1.396(7) . ?
C20 C21 1.480(6) . ?
C21 N3 1.343(5) . ?
C21 P2 1.740(5) . ?
C22 C23 1.475(7) . ?
C22 K1 3.275(5) . ?
C22 N4 1.343(6) . ?
C22 P2 1.752(5) . ?
C23 C24 1.361(7) . ?
C23 C28 1.382(7) . ?
C24 H24 0.9300 . ?
C24 C25 1.391(8) . ?
C25 H25 0.9300 . ?
C25 C26 1.377(10) . ?
C26 H26 0.9300 . ?
C26 C27 1.335(10) . ?
C27 H27 0.9300 . ?
C27 C28 1.409(8) . ?
C28 H28 0.9300 . ?
C29 H29A 0.9700 . ?
C29 H29B 0.9700 . ?
C29 C30 1.406(12) . ?
C29 O2 1.365(10) . ?
C30 H30A 0.9700 . ?
C30 H30B 0.9700 . ?
C30 C31 1.406(12) . ?
C31 H31A 0.9700 . ?
C31 H31B 0.9700 . ?
C31 C32 1.423(11) . ?
C32 H32A 0.9700 . ?
C32 H32B 0.9700 . ?
C32 O2 1.393(9) . ?
C33 H33A 0.9700 . ?
C33 H33B 0.9700 . ?
C33 C34 1.436(12) . ?
C33 O1 1.341(10) . ?
C34 H34A 0.9700 . ?
C34 H34B 0.9700 . ?
C34 C35 1.434(8) . ?
C35 H35A 0.9700 . ?
C35 H35B 0.9700 . ?
C35 C36 1.448(11) . ?
C36 H36A 0.9700 . ?
C36 H36B 0.9700 . ?
C36 O1 1.398(9) . ?
Cr1 N1 2.075(4) 2_756 ?
Cr1 N1 2.075(4) . ?
Cr1 N3 2.069(4) 2_756 ?
Cr1 N3 2.069(4) . ?
K1 N1 3.098(4) . ?
K1 N2 2.909(4) . ?
K1 N3 3.159(4) . ?
K1 N4 2.868(4) . ?
K1 O1 2.677(5) . ?
K1 O2 2.673(5) . ?
K1 P2 3.6476(18) 5_756 ?
N1 N2 1.355(5) . ?
N3 N4 1.361(5) . ?
P2 K1 3.6476(18) 5_756 ?

loop_
_geom_torsion_atom_site_label_1
_geom_torsion_atom_site_label_2
_geom_torsion_atom_site_label_3
_geom_torsion_atom_site_label_4
_geom_torsion
_geom_torsion_site_symmetry_1
_geom_torsion_site_symmetry_2
_geom_torsion_site_symmetry_3
_geom_torsion_site_symmetry_4
_geom_torsion_publ_flag
C1 C2 C3 C4 0.9(12) . . . . ?
C1 C6 C7 N1 135.1(5) . . . . ?
C1 C6 C7 P1 -45.0(7) . . . . ?
C2 C1 C6 C5 2.1(9) . . . . ?
C2 C1 C6 C7 -178.7(6) . . . . ?
C2 C3 C4 C5 0.2(12) . . . . ?
C3 C4 C5 C6 -0.1(10) . . . . ?
C4 C5 C6 C1 -1.0(9) . . . . ?
C4 C5 C6 C7 179.8(5) . . . . ?
C5 C6 C7 N1 -45.8(7) . . . . ?
C5 C6 C7 P1 134.2(5) . . . . ?
C6 C1 C2 C3 -2.1(11) . . . . ?
C6 C7 N1 Cr1 -15.2(7) . . . . ?
C6 C7 N1 K1 107.9(4) . . . . ?
C6 C7 N1 N2 179.1(4) . . . . ?
C6 C7 P1 C8 -179.8(5) . . . . ?
C7 N1 N2 C8 1.3(6) . . . . ?
C7 N1 N2 K1 -90.4(4) . . . . ?
C8 C9 C10 C11 179.6(7) . . . . ?
C8 C9 C14 C13 179.0(6) . . . . ?
C8 K1 N1 C7 77.3(3) . . . . ?
C8 K1 N1 Cr1 -143.4(3) . . . . ?
C8 K1 N1 N2 -35.6(2) . . . . ?
C8 K1 N2 N1 111.3(4) . . . . ?
C8 K1 N3 C21 -115.3(3) . . . . ?
C8 K1 N3 Cr1 28.89(16) . . . . ?
C8 K1 N3 N4 135.2(2) . . . . ?
C8 K1 N4 C22 -159.4(3) . . . . ?
C8 K1 N4 N3 -47.6(3) . . . . ?
C8 K1 O1 C33 -88.5(8) . . . . ?
C8 K1 O1 C36 94.4(8) . . . . ?
C8 K1 O2 C29 -23.0(10) . . . . ?
C8 K1 O2 C32 156.5(7) . . . . ?
C9 C8 K1 C22 127.4(4) . . . . ?
C9 C8 K1 N1 152.1(5) . . . . ?
C9 C8 K1 N2 113.7(5) . . . . ?
C9 C8 K1 N3 119.5(4) . . . . ?
C9 C8 K1 N4 138.1(4) . . . . ?
C9 C8 K1 O1 -29.7(4) . . . . ?
C9 C8 K1 O2 -114.4(4) . . . . ?
C9 C8 K1 P2 9.4(5) . . . 5_756 ?
C9 C8 N2 K1 -96.9(4) . . . . ?
C9 C8 N2 N1 177.2(4) . . . . ?
C9 C8 P1 C7 -177.7(5) . . . . ?
C9 C10 C11 C12 -0.7(14) . . . . ?
C10 C9 C14 C13 -1.2(10) . . . . ?
C10 C11 C12 C13 3.1(16) . . . . ?
C11 C12 C13 C14 -4.3(14) . . . . ?
C12 C13 C14 C9 3.4(12) . . . . ?
C14 C9 C10 C11 -0.2(10) . . . . ?
C15 C16 C17 C18 -0.8(9) . . . . ?
C15 C20 C21 N3 -37.6(7) . . . . ?
C15 C20 C21 P2 139.6(4) . . . . ?
C16 C15 C20 C19 0.9(8) . . . . ?
C16 C15 C20 C21 -177.7(5) . . . . ?
C16 C17 C18 C19 1.3(10) . . . . ?
C17 C18 C19 C20 -0.7(10) . . . . ?
C18 C19 C20 C15 -0.4(8) . . . . ?
C18 C19 C20 C21 178.2(5) . . . . ?
C19 C20 C21 N3 143.8(5) . . . . ?
C19 C20 C21 P2 -39.0(6) . . . . ?
C20 C15 C16 C17 -0.3(9) . . . . ?
C20 C21 N3 Cr1 -19.4(7) . . . . ?
C20 C21 N3 K1 109.4(4) . . . . ?
C20 C21 N3 N4 178.2(4) . . . . ?
C20 C21 P2 C22 -178.0(4) . . . . ?
C20 C21 P2 K1 -22.9(6) . . . 5_756 ?
C21 N3 N4 C22 -0.3(5) . . . . ?
C21 N3 N4 K1 -95.5(3) . . . . ?
C22 C23 C24 C25 179.4(5) . . . . ?
C22 C23 C28 C27 -179.5(6) . . . . ?
C22 K1 N1 C7 -121.6(3) . . . . ?
C22 K1 N1 Cr1 17.70(17) . . . . ?
C22 K1 N1 N2 125.6(2) . . . . ?
C22 K1 N2 C8 -169.1(3) . . . . ?
C22 K1 N2 N1 -57.8(3) . . . . ?
C22 K1 N3 C21 74.0(3) . . . . ?
C22 K1 N3 Cr1 -141.8(2) . . . . ?
C22 K1 N3 N4 -35.6(2) . . . . ?
C22 K1 N4 N3 111.8(4) . . . . ?
C22 K1 O1 C33 123.3(8) . . . . ?
C22 K1 O1 C36 -53.7(9) . . . . ?
C22 K1 O2 C29 113.5(10) . . . . ?
C22 K1 O2 C32 -67.0(7) . . . . ?
C23 C22 K1 C8 140.9(3) . . . . ?
C23 C22 K1 N1 125.0(3) . . . . ?
C23 C22 K1 N2 146.6(3) . . . . ?
C23 C22 K1 N3 152.9(4) . . . . ?
C23 C22 K1 N4 115.1(5) . . . . ?
C23 C22 K1 O1 -81.2(4) . . . . ?
C23 C22 K1 O2 18.9(3) . . . . ?
C23 C22 K1 P2 -74.1(3) . . . 5_756 ?
C23 C22 N4 K1 -87.9(4) . . . . ?
C23 C22 N4 N3 -179.2(4) . . . . ?
C23 C22 P2 C21 179.3(4) . . . . ?
C23 C22 P2 K1 14.7(5) . . . 5_756 ?
C23 C24 C25 C26 0.2(10) . . . . ?
C24 C23 C28 C27 0.0(9) . . . . ?
C24 C25 C26 C27 -0.2(11) . . . . ?
C25 C26 C27 C28 0.1(12) . . . . ?
C26 C27 C28 C23 0.0(11) . . . . ?
C28 C23 C24 C25 -0.1(9) . . . . ?
C29 C30 C31 C32 -1.6(17) . . . . ?
C30 C29 O2 C32 -8.1(16) . . . . ?
C30 C29 O2 K1 171.5(8) . . . . ?
C30 C31 C32 O2 -3.2(16) . . . . ?
C31 C32 O2 C29 7.0(15) . . . . ?
C31 C32 O2 K1 -172.6(8) . . . . ?
C33 C34 C35 C36 9.1(15) . . . . ?
C34 C33 O1 C36 3.8(14) . . . . ?
C34 C33 O1 K1 -173.9(8) . . . . ?
C34 C35 C36 O1 -7.0(13) . . . . ?
C35 C36 O1 C33 2.2(13) . . . . ?
C35 C36 O1 K1 179.4(6) . . . . ?
Cr1 N1 N2 C8 -167.3(3) . . . . ?
Cr1 N1 N2 K1 101.0(2) . . . . ?
Cr1 N3 N4 C22 -166.7(3) . . . . ?
Cr1 N3 N4 K1 97.99(19) . . . . ?
K1 C8 C9 C10 105.6(6) . . . . ?
K1 C8 C9 C14 -74.5(6) . . . . ?
K1 C8 N2 N1 -85.8(3) . . . . ?
K1 C8 P1 C7 63.4(2) . . . . ?
K1 C22 C23 C24 -74.5(5) . . . . ?
K1 C22 C23 C28 105.0(5) . . . . ?
K1 C22 N4 N3 -91.3(3) . . . . ?
K1 C22 P2 C21 63.80(19) . . . . ?
K1 C22 P2 K1 -100.82(15) . . . 5_756 ?
K1 N1 N2 C8 91.7(4) . . . . ?
K1 N3 N4 C22 95.3(3) . . . . ?
N1 C7 P1 C8 0.2(4) . . . . ?
N1 Cr1 N1 C7 -47.6(4) 2_756 . . . ?
N1 Cr1 N1 K1 -167.4(2) 2_756 . . . ?
N1 Cr1 N1 N2 118.3(3) 2_756 . . . ?
N1 Cr1 N3 C21 -139.8(10) 2_756 . . . ?
N1 Cr1 N3 C21 123.6(4) . . . . ?
N1 Cr1 N3 K1 -4.76(15) . . . . ?
N1 Cr1 N3 K1 91.8(10) 2_756 . . . ?
N1 Cr1 N3 N4 22.9(12) 2_756 . . . ?
N1 Cr1 N3 N4 -73.7(3) . . . . ?
N1 K1 N2 C8 -111.3(4) . . . . ?
N1 K1 N3 C21 -140.4(3) . . . . ?
N1 K1 N3 Cr1 3.84(12) . . . . ?
N1 K1 N3 N4 110.1(3) . . . . ?
N1 K1 N4 C22 -169.3(3) . . . . ?
N1 K1 N4 N3 -57.5(2) . . . . ?
N1 K1 O1 C33 -87.1(8) . . . . ?
N1 K1 O1 C36 95.8(8) . . . . ?
N1 K1 O2 C29 19.6(10) . . . . ?
N1 K1 O2 C32 -160.9(7) . . . . ?
N2 C8 C9 C10 173.9(5) . . . . ?
N2 C8 C9 C14 -6.3(8) . . . . ?
N2 C8 K1 C22 13.7(4) . . . . ?
N2 C8 K1 N1 38.4(3) . . . . ?
N2 C8 K1 N3 5.8(3) . . . . ?
N2 C8 K1 N4 24.4(3) . . . . ?
N2 C8 K1 O1 -143.4(3) . . . . ?
N2 C8 K1 O2 131.9(3) . . . . ?
N2 C8 K1 P2 -104.3(3) . . . 5_756 ?
N2 C8 P1 C7 0.5(4) . . . . ?
N2 K1 N1 C7 112.9(4) . . . . ?
N2 K1 N1 Cr1 -107.9(3) . . . . ?
N2 K1 N3 C21 -112.7(3) . . . . ?
N2 K1 N3 Cr1 31.51(13) . . . . ?
N2 K1 N3 N4 137.8(3) . . . . ?
N2 K1 N4 C22 -149.7(3) . . . . ?
N2 K1 N4 N3 -37.9(2) . . . . ?
N2 K1 O1 C33 -102.7(8) . . . . ?
N2 K1 O1 C36 80.2(8) . . . . ?
N2 K1 O2 C29 -1.9(10) . . . . ?
N2 K1 O2 C32 177.6(7) . . . . ?
N3 C21 P2 C22 -0.7(4) . . . . ?
N3 C21 P2 K1 154.4(2) . . . 5_756 ?
N3 Cr1 N1 C7 124.7(4) . . . . ?
N3 Cr1 N1 C7 -144.2(10) 2_756 . . . ?
N3 Cr1 N1 K1 4.91(16) . . . . ?
N3 Cr1 N1 K1 96.0(10) 2_756 . . . ?
N3 Cr1 N1 N2 21.7(12) 2_756 . . . ?
N3 Cr1 N1 N2 -69.3(3) . . . . ?
N3 Cr1 N3 C21 -48.7(4) 2_756 . . . ?
N3 Cr1 N3 K1 -177.0(2) 2_756 . . . ?
N3 Cr1 N3 N4 114.0(3) 2_756 . . . ?
N3 K1 N1 C7 -143.1(3) . . . . ?
N3 K1 N1 Cr1 -3.87(12) . . . . ?
N3 K1 N1 N2 104.0(3) . . . . ?
N3 K1 N2 C8 -173.6(3) . . . . ?
N3 K1 N2 N1 -62.3(2) . . . . ?
N3 K1 N4 C22 -111.8(4) . . . . ?
N3 K1 O1 C33 -159.3(8) . . . . ?
N3 K1 O1 C36 23.7(9) . . . . ?
N3 K1 O2 C29 79.0(10) . . . . ?
N3 K1 O2 C32 -101.5(7) . . . . ?
N4 C22 C23 C24 -11.7(7) . . . . ?
N4 C22 C23 C28 167.7(5) . . . . ?
N4 C22 K1 C8 25.8(3) . . . . ?
N4 C22 K1 N1 9.9(3) . . . . ?
N4 C22 K1 N2 31.5(3) . . . . ?
N4 C22 K1 N3 37.8(2) . . . . ?
N4 C22 K1 O1 163.7(3) . . . . ?
N4 C22 K1 O2 -96.2(3) . . . . ?
N4 C22 K1 P2 170.8(3) . . . 5_756 ?
N4 C22 P2 C21 0.5(4) . . . . ?
N4 C22 P2 K1 -164.1(3) . . . 5_756 ?
N4 K1 N1 C7 -117.2(3) . . . . ?
N4 K1 N1 Cr1 22.07(14) . . . . ?
N4 K1 N1 N2 129.9(3) . . . . ?
N4 K1 N2 C8 -156.7(3) . . . . ?
N4 K1 N2 N1 -45.4(2) . . . . ?
N4 K1 N3 C21 109.5(4) . . . . ?
N4 K1 N3 Cr1 -106.3(3) . . . . ?
N4 K1 O1 C33 153.5(8) . . . . ?
N4 K1 O1 C36 -23.6(12) . . . . ?
N4 K1 O2 C29 89.1(10) . . . . ?
N4 K1 O2 C32 -91.4(7) . . . . ?
O1 C33 C34 C35 -8.4(17) . . . . ?
O1 K1 N1 C7 75.2(4) . . . . ?
O1 K1 N1 Cr1 -145.52(19) . . . . ?
O1 K1 N1 N2 -37.6(3) . . . . ?
O1 K1 N2 C8 36.2(3) . . . . ?
O1 K1 N2 N1 147.5(3) . . . . ?
O1 K1 N3 C21 -47.6(4) . . . . ?
O1 K1 N3 Cr1 96.6(3) . . . . ?
O1 K1 N3 N4 -157.1(3) . . . . ?
O1 K1 N4 C22 -44.4(8) . . . . ?
O1 K1 N4 N3 67.4(7) . . . . ?
O1 K1 O2 C29 -100.6(10) . . . . ?
O1 K1 O2 C32 78.9(7) . . . . ?
O2 C29 C30 C31 5.9(17) . . . . ?
O2 K1 N1 C7 -22.2(3) . . . . ?
O2 K1 N1 Cr1 117.10(18) . . . . ?
O2 K1 N1 N2 -135.0(3) . . . . ?
O2 K1 N2 C8 -57.4(3) . . . . ?
O2 K1 N2 N1 54.0(3) . . . . ?
O2 K1 N3 C21 133.2(3) . . . . ?
O2 K1 N3 Cr1 -82.6(2) . . . . ?
O2 K1 N3 N4 23.6(3) . . . . ?
O2 K1 N4 C22 87.9(3) . . . . ?
O2 K1 N4 N3 -160.3(2) . . . . ?
O2 K1 O1 C33 20.1(8) . . . . ?
O2 K1 O1 C36 -156.9(8) . . . . ?
P1 C7 N1 Cr1 164.8(2) . . . . ?
P1 C7 N1 K1 -72.0(3) . . . . ?
P1 C7 N1 N2 -0.9(5) . . . . ?
P1 C8 C9 C10 -8.0(8) . . . . ?
P1 C8 C9 C14 171.8(5) . . . . ?
P1 C8 K1 C22 -100.7(2) . . . . ?
P1 C8 K1 N1 -75.9(2) . . . . ?
P1 C8 K1 N2 -114.3(4) . . . . ?
P1 C8 K1 N3 -108.5(2) . . . . ?
P1 C8 K1 N4 -89.9(2) . . . . ?
P1 C8 K1 O1 102.2(2) . . . . ?
P1 C8 K1 O2 17.5(2) . . . . ?
P1 C8 K1 P2 141.37(14) . . . 5_756 ?
P1 C8 N2 K1 84.8(3) . . . . ?
P1 C8 N2 N1 -1.1(5) . . . . ?
P2 C21 N3 Cr1 163.1(2) . . . . ?
P2 C21 N3 K1 -68.2(3) . . . . ?
P2 C21 N3 N4 0.7(5) . . . . ?
P2 C22 C23 C24 169.5(4) . . . . ?
P2 C22 C23 C28 -11.0(7) . . . . ?
P2 C22 K1 C8 -85.3(2) . . . . ?
P2 C22 K1 N1 -101.2(2) . . . . ?
P2 C22 K1 N2 -79.6(2) . . . . ?
P2 C22 K1 N3 -73.3(2) . . . . ?
P2 C22 K1 N4 -111.1(3) . . . . ?
P2 C22 K1 O1 52.6(4) . . . . ?
P2 C22 K1 O2 152.7(2) . . . . ?
P2 C22 K1 P2 59.64(18) . . . 5_756 ?
P2 C22 N4 K1 91.0(3) . . . . ?
P2 C22 N4 N3 -0.3(5) . . . . ?
P2 K1 N1 C7 -173.4(3) 5_756 . . . ?
P2 K1 N1 Cr1 -34.1(3) 5_756 . . . ?
P2 K1 N1 N2 73.7(3) 5_756 . . . ?
P2 K1 N2 C8 106.3(3) 5_756 . . . ?
P2 K1 N2 N1 -142.4(2) 5_756 . . . ?
P2 K1 N3 C21 27.7(3) 5_756 . . . ?
P2 K1 N3 Cr1 171.86(11) 5_756 . . . ?
P2 K1 N3 N4 -81.9(2) 5_756 . . . ?
P2 K1 N4 C22 -9.0(3) 5_756 . . . ?
P2 K1 N4 N3 102.9(2) 5_756 . . . ?
P2 K1 O1 C33 116.1(8) 5_756 . . . ?
P2 K1 O1 C36 -60.9(8) 5_756 . . . ?
P2 K1 O2 C29 -171.6(10) 5_756 . . . ?
P2 K1 O2 C32 7.9(7) 5_756 . . . ?
